data_7108037
loop_
_publ_author_name
'Ryosuke Miyake'
'Mitsuhiko Shionoya'

_publ_section_title
;
 Reversible structural switch in the nano-cavity of crystalline
 metallo-macrocycles with smooth ligand exchange by non-coordinating guest
 stimuli
;
_journal_name_full Chem.Commun.
_journal_page_first 7553
_journal_paper_doi 10.1039/c2cc32857g
_journal_volume 48
_journal_year 2012
_chemical_formula_sum 'C48 H130 N36 Ni4 O47'
_chemical_formula_weight 2198.72
_chemical_name_systematic
;
?
;
_space_group_IT_number 82
_symmetry_cell_setting tetragonal
_symmetry_space_group_name_Hall 'I -4'
_symmetry_space_group_name_H-M 'I -4'
_atom_sites_solution_hydrogens geom
_atom_sites_solution_primary direct
_atom_sites_solution_secondary difmap
_audit_creation_method SHELXL-97
_cell_angle_alpha 90.00
_cell_angle_beta 90.00
_cell_angle_gamma 90.00
_cell_formula_units_Z 2
_cell_length_a 15.4881(7)
_cell_length_b 15.4881(7)
_cell_length_c 19.3282(9)
_cell_measurement_reflns_used 8660
_cell_measurement_temperature 93
_cell_measurement_theta_max 30.78
_cell_measurement_theta_min 2.63
_cell_volume 4636.5(4)
_computing_cell_refinement 'APEX2 (Bruker AXS, 2006)'
_computing_data_collection 'APEX2 (Bruker AXS, 2006)'
_computing_data_reduction 'SAINT (Bruker AXS, 2004)'
_computing_molecular_graphics 'XSHEL (Bruker AXS,2002)'
_computing_publication_material 'XCIF (Bruker AXS, 2001)'
_computing_structure_refinement 'SHELXL-97 (Sheldrick, 1997)'
_computing_structure_solution 'SHELXS-97 (Sheldrick, 1997)'
_diffrn_ambient_temperature 93
_diffrn_detector_area_resol_mean 8.333
_diffrn_measured_fraction_theta_full 0.995
_diffrn_measured_fraction_theta_max 0.995
_diffrn_measurement_device_type 'Bruker APEXII CCD area detector'
_diffrn_measurement_method 'phi and omega scans'
_diffrn_radiation_monochromator 'Bruker Helios multilayer confocal mirror'
_diffrn_radiation_source 'Bruker TXS fine-focus rotating anode'
_diffrn_radiation_type MoK\a
_diffrn_radiation_wavelength 0.71073
_diffrn_reflns_av_R_equivalents 0.0189
_diffrn_reflns_av_sigmaI/netI 0.0363
_diffrn_reflns_limit_h_max 18
_diffrn_reflns_limit_h_min -21
_diffrn_reflns_limit_k_max 21
_diffrn_reflns_limit_k_min -20
_diffrn_reflns_limit_l_max 27
_diffrn_reflns_limit_l_min -15
_diffrn_reflns_number 17487
_diffrn_reflns_theta_full 30.03
_diffrn_reflns_theta_max 30.03
_diffrn_reflns_theta_min 2.11
_exptl_absorpt_coefficient_mu 0.912
_exptl_absorpt_correction_T_max 0.9144
_exptl_absorpt_correction_T_min 0.8679
_exptl_absorpt_correction_type empirical
_exptl_absorpt_process_details
;
SADABS Sheldrick 1996
;
_exptl_crystal_colour purple
_exptl_crystal_density_diffrn 1.575
_exptl_crystal_density_method 'not measured'
_exptl_crystal_description prismatic
_exptl_crystal_F_000 2316
_exptl_crystal_size_max 0.16
_exptl_crystal_size_mid 0.14
_exptl_crystal_size_min 0.10
_refine_diff_density_max 1.611
_refine_diff_density_min -0.662
_refine_diff_density_rms 0.116
_refine_ls_abs_structure_details 'Flack H D (1983), Acta Cryst. A39, 876-881'
_refine_ls_abs_structure_Flack 0.097(15)
_refine_ls_extinction_method none
_refine_ls_goodness_of_fit_ref 1.060
_refine_ls_hydrogen_treatment constr
_refine_ls_matrix_type full
_refine_ls_number_parameters 345
_refine_ls_number_reflns 6693
_refine_ls_number_restraints 267
_refine_ls_restrained_S_all 1.195
_refine_ls_R_factor_all 0.0546
_refine_ls_R_factor_gt 0.0507
_refine_ls_shift/su_max 0.001
_refine_ls_shift/su_mean 0.000
_refine_ls_structure_factor_coef Fsqd
_refine_ls_weighting_details 'calc w=1/[\s^2^(Fo^2^)+(0.1212P)^2^+0.0000P] where P=(Fo^2^+2Fc^2^)/3'
_refine_ls_weighting_scheme calc
_refine_ls_wR_factor_gt 0.1476
_refine_ls_wR_factor_ref 0.1532
_reflns_number_gt 6216
_reflns_number_total 6693
_reflns_threshold_expression >2sigma(I)
_cod_data_source_file c2cc32857g.txt
_cod_data_source_block i-4_93K
_cod_original_sg_symbol_H-M 'I-4 '
_cod_database_code 7108037

loop_
_symmetry_equiv_pos_as_xyz
'x, y, z'
'-x, -y, z'
'y, -x, -z'
'-y, x, -z'
'x+1/2, y+1/2, z+1/2'
'-x+1/2, -y+1/2, z+1/2'
'y+1/2, -x+1/2, -z+1/2'
'-y+1/2, x+1/2, -z+1/2'

loop_
_atom_site_label
_atom_site_type_symbol
_atom_site_fract_x
_atom_site_fract_y
_atom_site_fract_z
_atom_site_U_iso_or_equiv
_atom_site_adp_type
_atom_site_occupancy
_atom_site_symmetry_multiplicity
_atom_site_calc_flag
_atom_site_refinement_flags
_atom_site_disorder_assembly
_atom_site_disorder_group
C1 C 0.7128(4) 1.0891(3) 0.8056(4) 0.0599(16) Uani 1 1 d . . .
H1A H 0.6840 1.0665 0.7642 0.090 Uiso 1 1 calc R . .
H1B H 0.7428 1.1429 0.7940 0.090 Uiso 1 1 calc R . .
H1C H 0.6697 1.1003 0.8416 0.090 Uiso 1 1 calc R . .
C2 C 0.7774(3) 1.0235(2) 0.8316(2) 0.0369(9) Uani 1 1 d . . .
C3 C 0.8090(3) 0.9092(2) 0.91621(19) 0.0300(7) Uani 1 1 d . . .
H3A H 0.8069 0.9186 0.9669 0.036 Uiso 1 1 calc R . .
H3B H 0.8691 0.9196 0.9009 0.036 Uiso 1 1 calc R . .
C4 C 0.7853(2) 0.8147(2) 0.90091(17) 0.0230(6) Uani 1 1 d . . .
C5 C 0.8507(2) 0.7576(2) 0.94111(19) 0.0279(6) Uani 1 1 d . . .
H5A H 0.9095 0.7812 0.9344 0.033 Uiso 1 1 calc R . .
H5B H 0.8372 0.7607 0.9911 0.033 Uiso 1 1 calc R . .
C6 C 0.6919(2) 0.7984(2) 0.92558(19) 0.0284(7) Uani 1 1 d . . .
H6A H 0.6815 0.8325 0.9681 0.034 Uiso 1 1 calc R . .
H6B H 0.6515 0.8195 0.8897 0.034 Uiso 1 1 calc R . .
C7 C 0.7918(2) 0.7910(2) 0.82379(16) 0.0212(5) Uani 1 1 d . . .
C8 C 0.8446(2) 0.8254(2) 0.70758(16) 0.0215(5) Uani 1 1 d . . .
H8A H 0.8238 0.8774 0.6829 0.026 Uiso 1 1 calc R . .
H8B H 0.8064 0.7767 0.6948 0.026 Uiso 1 1 calc R . .
C9 C 0.9368(2) 0.8049(2) 0.68355(16) 0.0211(5) Uani 1 1 d . . .
C10 C 0.9979(2) 0.8753(2) 0.71100(17) 0.0233(6) Uani 1 1 d . . .
H10A H 0.9684 0.9318 0.7077 0.028 Uiso 1 1 calc R . .
H10B H 1.0095 0.8640 0.7606 0.028 Uiso 1 1 calc R . .
C11 C 0.9320(2) 0.8069(2) 0.60302(17) 0.0232(6) Uani 1 1 d . . .
H11A H 0.8814 0.7726 0.5881 0.028 Uiso 1 1 calc R . .
H11B H 0.9224 0.8672 0.5879 0.028 Uiso 1 1 calc R . .
C12 C 0.9704(2) 0.7178(2) 0.70667(16) 0.0208(6) Uani 1 1 d . . .
N1 N 0.7528(2) 0.9721(2) 0.88282(19) 0.0356(7) Uani 1 1 d . . .
H1 H 0.6992 0.9762 0.8975 0.043 Uiso 1 1 calc R . .
N2 N 0.84990(19) 0.66609(19) 0.91930(16) 0.0258(5) Uani 1 1 d . . .
H2A H 0.8607 0.6323 0.9575 0.031 Uiso 1 1 calc R . .
H2B H 0.8945 0.6576 0.8886 0.031 Uiso 1 1 calc R . .
N3 N 0.67250(19) 0.70635(18) 0.94013(15) 0.0244(5) Uani 1 1 d . . .
H3C H 0.6138 0.6979 0.9374 0.029 Uiso 1 1 calc R . .
H3D H 0.6894 0.6936 0.9846 0.029 Uiso 1 1 calc R . .
N4 N 0.83816(18) 0.84021(18) 0.78199(14) 0.0220(5) Uani 1 1 d . . .
H4 H 0.8665 0.8841 0.7999 0.026 Uiso 1 1 calc R . .
N5 N 1.08168(18) 0.88094(18) 0.67383(15) 0.0223(5) Uani 1 1 d . . .
H5C H 1.1234 0.8986 0.7046 0.027 Uiso 1 1 calc R . .
H5D H 1.0772 0.9227 0.6402 0.027 Uiso 1 1 calc R . .
N6 N 1.00988(18) 0.7731(2) 0.56755(14) 0.0234(5) Uani 1 1 d . . .
H6C H 1.0210 0.8074 0.5298 0.028 Uiso 1 1 calc R . .
H6D H 0.9977 0.7185 0.5514 0.028 Uiso 1 1 calc R . .
N7 N 0.91896(19) 0.6629(2) 0.73916(17) 0.0274(6) Uani 1 1 d . . .
H7A H 0.9391 0.6126 0.7530 0.033 Uiso 1 1 calc R . .
H7B H 0.8647 0.6766 0.7469 0.033 Uiso 1 1 calc R . .
O4M O 0.1059(3) 0.5996(3) 0.9224(3) 0.0552(12) Uani 0.75 1 d PDU . .
Ni1 Ni 0.73358(2) 0.62209(2) 0.872297(19) 0.01978(12) Uani 1 1 d . . .
O1 O 0.85093(19) 1.01943(16) 0.80464(15) 0.0329(6) Uani 1 1 d . . .
O2 O 0.75555(15) 0.72317(14) 0.80282(12) 0.0215(4) Uani 1 1 d . . .
O3 O 1.04745(15) 0.69807(16) 0.69586(14) 0.0249(5) Uani 1 1 d . . .
O5M O 0.1611(3) 0.7335(3) 0.9062(3) 0.0543(12) Uani 0.75 1 d PDU . .
O6M O 0.0326(4) 0.7072(5) 0.8790(5) 0.086(2) Uani 0.75 1 d PDU . .
O7M O 0.5138(4) 0.5686(3) -0.0341(3) 0.0349(12) Uani 0.50 1 d PDU A -1
O2S O 0.0371(3) 0.8892(2) 0.89450(19) 0.0464(8) Uani 1 1 d . . .
O3S O 0.6012(4) 0.0091(5) 0.9566(5) 0.117(3) Uani 1 1 d . . .
O1M O 0.4886(3) 0.7186(4) 0.8992(4) 0.106(2) Uani 1 1 d DU . .
O3M O 0.3803(3) 0.7815(3) 0.9362(2) 0.0691(12) Uani 1 1 d DU . .
N1MA N 0.4523(4) 0.7860(5) 0.9070(5) 0.041(2) Uani 0.626(13) 1 d PDU B 1
O2MA O 0.4832(6) 0.8548(6) 0.8830(6) 0.095(3) Uani 0.626(13) 1 d PDU B 1
N1MB N 0.4561(8) 0.7837(9) 0.9213(10) 0.059(6) Uani 0.374(13) 1 d PDU B 2
O2MB O 0.4910(7) 0.8488(7) 0.9474(7) 0.067(4) Uani 0.374(13) 1 d PDU B 2
N2M N 0.1021(4) 0.6784(4) 0.9031(3) 0.0538(14) Uani 0.75 1 d PDU . .
O8M O 0.4885(14) 0.5029(18) 0.0618(4) 0.034(4) Uani 0.25 1 d PDU A -1
O4S O 0.0000 0.5000 0.8310(4) 0.082(2) Uani 1 2 d SU . .
O1S O 0.0000 0.0000 0.0000 0.0370(12) Uani 1 4 d S . .
N3M N 0.5000 0.5000 0.0000 0.0235(10) Uani 1 4 d SDU . .

loop_
_atom_site_aniso_label
_atom_site_aniso_U_11
_atom_site_aniso_U_22
_atom_site_aniso_U_33
_atom_site_aniso_U_23
_atom_site_aniso_U_13
_atom_site_aniso_U_12
C1 0.058(3) 0.037(2) 0.085(4) 0.024(3) 0.031(3) 0.015(2)
C2 0.049(2) 0.0183(15) 0.043(2) -0.0021(14) 0.0126(18) -0.0015(14)
C3 0.0419(19) 0.0265(15) 0.0215(15) -0.0050(12) 0.0028(13) -0.0077(14)
C4 0.0296(15) 0.0230(14) 0.0163(13) -0.0044(10) 0.0025(11) -0.0047(11)
C5 0.0326(16) 0.0238(14) 0.0273(16) 0.0003(12) -0.0042(13) -0.0056(13)
C6 0.0360(17) 0.0254(15) 0.0238(15) -0.0045(12) 0.0086(13) -0.0011(13)
C7 0.0232(14) 0.0213(13) 0.0191(13) -0.0027(11) 0.0025(11) -0.0010(11)
C8 0.0208(13) 0.0258(14) 0.0180(13) 0.0008(10) -0.0001(10) -0.0003(11)
C9 0.0210(13) 0.0236(14) 0.0187(13) 0.0014(10) 0.0022(10) 0.0019(10)
C10 0.0237(14) 0.0253(14) 0.0207(14) -0.0027(11) 0.0040(11) -0.0044(11)
C11 0.0222(13) 0.0289(15) 0.0186(13) 0.0003(11) -0.0001(11) 0.0037(11)
C12 0.0213(13) 0.0246(14) 0.0164(13) 0.0022(10) 0.0006(10) -0.0002(11)
N1 0.0449(18) 0.0211(12) 0.0408(19) -0.0030(12) 0.0187(15) 0.0000(11)
N2 0.0276(13) 0.0245(13) 0.0252(13) 0.0014(10) -0.0024(11) -0.0034(10)
N3 0.0284(13) 0.0241(12) 0.0207(12) -0.0036(10) 0.0049(10) -0.0027(10)
N4 0.0258(12) 0.0220(12) 0.0181(11) -0.0017(9) 0.0035(9) -0.0015(10)
N5 0.0200(12) 0.0259(13) 0.0210(12) 0.0029(10) 0.0003(9) -0.0021(9)
N6 0.0207(12) 0.0334(14) 0.0162(11) 0.0008(10) 0.0010(9) -0.0003(10)
N7 0.0236(13) 0.0271(13) 0.0317(15) 0.0086(11) 0.0042(11) -0.0005(10)
O4M 0.054(3) 0.049(2) 0.062(3) -0.009(2) -0.014(2) 0.009(2)
Ni1 0.0226(2) 0.01887(19) 0.01783(18) -0.00021(14) 0.00324(14) -0.00071(13)
O1 0.0437(15) 0.0209(11) 0.0342(14) -0.0004(10) 0.0090(12) -0.0075(10)
O2 0.0266(10) 0.0199(10) 0.0179(10) 0.0000(8) 0.0034(8) -0.0023(8)
O3 0.0195(10) 0.0278(11) 0.0273(11) 0.0088(9) 0.0020(8) 0.0006(8)
O5M 0.053(3) 0.054(3) 0.056(3) -0.016(2) 0.008(2) -0.003(2)
O6M 0.067(4) 0.079(4) 0.111(6) 0.019(4) -0.002(4) 0.004(3)
O7M 0.050(3) 0.028(2) 0.027(3) 0.000(2) 0.002(2) 0.000(2)
O2S 0.060(2) 0.0400(16) 0.0391(16) -0.0003(13) 0.0083(15) -0.0085(14)
O3S 0.097(4) 0.106(4) 0.147(7) 0.060(4) 0.074(5) 0.047(4)
O1M 0.059(2) 0.124(4) 0.135(4) -0.089(3) -0.028(3) 0.008(2)
O3M 0.071(2) 0.088(3) 0.048(2) 0.021(2) 0.0153(18) 0.028(2)
N1MA 0.037(3) 0.053(4) 0.034(3) 0.000(2) -0.026(3) 0.007(3)
O2MA 0.074(4) 0.112(5) 0.100(6) 0.020(4) 0.020(4) -0.013(4)
N1MB 0.058(7) 0.062(7) 0.058(8) 0.002(5) -0.003(5) -0.007(5)
O2MB 0.066(5) 0.064(5) 0.069(6) 0.002(4) -0.017(4) -0.005(4)
N2M 0.051(3) 0.062(4) 0.049(3) 0.005(3) 0.009(3) 0.007(3)
O8M 0.034(10) 0.040(5) 0.027(4) -0.006(6) 0.000(5) -0.005(7)
O4S 0.056(3) 0.114(5) 0.076(4) 0.000 0.000 -0.036(4)
O1S 0.0409(19) 0.0409(19) 0.029(3) 0.000 0.000 0.000
N3M 0.0229(14) 0.0229(14) 0.025(2) 0.000 0.000 0.000

loop_
_atom_type_symbol
_atom_type_description
_atom_type_scat_dispersion_real
_atom_type_scat_dispersion_imag
_atom_type_scat_source
C C 0.0033 0.0016 'International Tables Vol C Tables 4.2.6.8 and 6.1.1.4'
H H 0.0000 0.0000 'International Tables Vol C Tables 4.2.6.8 and 6.1.1.4'
N N 0.0061 0.0033 'International Tables Vol C Tables 4.2.6.8 and 6.1.1.4'
O O 0.0106 0.0060 'International Tables Vol C Tables 4.2.6.8 and 6.1.1.4'
Ni Ni 0.3393 1.1124 'International Tables Vol C Tables 4.2.6.8 and 6.1.1.4'

loop_
_geom_angle_atom_site_label_1
_geom_angle_atom_site_label_2
_geom_angle_atom_site_label_3
_geom_angle
_geom_angle_site_symmetry_1
_geom_angle_site_symmetry_3
C2 C1 H1A 109.5 . .
C2 C1 H1B 109.5 . .
H1A C1 H1B 109.5 . .
C2 C1 H1C 109.5 . .
H1A C1 H1C 109.5 . .
H1B C1 H1C 109.5 . .
O1 C2 N1 122.7(4) . .
O1 C2 C1 119.8(4) . .
N1 C2 C1 117.5(4) . .
N1 C3 C4 114.1(3) . .
N1 C3 H3A 108.7 . .
C4 C3 H3A 108.7 . .
N1 C3 H3B 108.7 . .
C4 C3 H3B 108.7 . .
H3A C3 H3B 107.6 . .
C7 C4 C3 113.4(3) . .
C7 C4 C6 108.7(3) . .
C3 C4 C6 108.6(3) . .
C7 C4 C5 107.9(3) . .
C3 C4 C5 106.9(3) . .
C6 C4 C5 111.3(3) . .
N2 C5 C4 113.5(3) . .
N2 C5 H5A 108.9 . .
C4 C5 H5A 108.9 . .
N2 C5 H5B 108.9 . .
C4 C5 H5B 108.9 . .
H5A C5 H5B 107.7 . .
N3 C6 C4 113.9(3) . .
N3 C6 H6A 108.8 . .
C4 C6 H6A 108.8 . .
N3 C6 H6B 108.8 . .
C4 C6 H6B 108.8 . .
H6A C6 H6B 107.7 . .
O2 C7 N4 121.8(3) . .
O2 C7 C4 118.8(3) . .
N4 C7 C4 119.3(3) . .
N4 C8 C9 113.2(3) . .
N4 C8 H8A 108.9 . .
C9 C8 H8A 108.9 . .
N4 C8 H8B 108.9 . .
C9 C8 H8B 108.9 . .
H8A C8 H8B 107.7 . .
C12 C9 C8 114.5(3) . .
C12 C9 C10 108.5(3) . .
C8 C9 C10 108.8(3) . .
C12 C9 C11 109.2(3) . .
C8 C9 C11 104.7(2) . .
C10 C9 C11 111.1(3) . .
N5 C10 C9 114.4(3) . .
N5 C10 H10A 108.7 . .
C9 C10 H10A 108.7 . .
N5 C10 H10B 108.7 . .
C9 C10 H10B 108.7 . .
H10A C10 H10B 107.6 . .
N6 C11 C9 114.6(3) . .
N6 C11 H11A 108.6 . .
C9 C11 H11A 108.6 . .
N6 C11 H11B 108.6 . .
C9 C11 H11B 108.6 . .
H11A C11 H11B 107.6 . .
O3 C12 N7 119.8(3) . .
O3 C12 C9 119.8(3) . .
N7 C12 C9 120.4(3) . .
C2 N1 C3 124.1(4) . .
C2 N1 H1 117.9 . .
C3 N1 H1 117.9 . .
C5 N2 Ni1 115.8(2) . .
C5 N2 H2A 108.3 . .
Ni1 N2 H2A 108.3 . .
C5 N2 H2B 108.3 . .
Ni1 N2 H2B 108.3 . .
H2A N2 H2B 107.4 . .
C6 N3 Ni1 113.1(2) . .
C6 N3 H3C 109.0 . .
Ni1 N3 H3C 109.0 . .
C6 N3 H3D 109.0 . .
Ni1 N3 H3D 109.0 . .
H3C N3 H3D 107.8 . .
C7 N4 C8 123.3(3) . .
C7 N4 H4 118.4 . .
C8 N4 H4 118.4 . .
C10 N5 Ni1 114.8(2) . 7_566
C10 N5 H5C 108.6 . .
Ni1 N5 H5C 108.6 7_566 .
C10 N5 H5D 108.6 . .
Ni1 N5 H5D 108.6 7_566 .
H5C N5 H5D 107.5 . .
C11 N6 Ni1 115.8(2) . 7_566
C11 N6 H6C 108.3 . .
Ni1 N6 H6C 108.3 7_566 .
C11 N6 H6D 108.3 . .
Ni1 N6 H6D 108.3 7_566 .
H6C N6 H6D 107.4 . .
C12 N7 H7A 120.0 . .
C12 N7 H7B 120.0 . .
H7A N7 H7B 120.0 . .
O3 Ni1 N3 174.87(11) 8_646 .
O3 Ni1 N5 89.73(11) 8_646 8_646
N3 Ni1 N5 94.08(11) . 8_646
O3 Ni1 O2 85.72(9) 8_646 .
N3 Ni1 O2 90.52(10) . .
N5 Ni1 O2 95.09(10) 8_646 .
O3 Ni1 N6 85.07(10) 8_646 8_646
N3 Ni1 N6 98.55(11) . 8_646
N5 Ni1 N6 86.93(11) 8_646 8_646
O2 Ni1 N6 170.56(10) . 8_646
O3 Ni1 N2 91.02(12) 8_646 .
N3 Ni1 N2 85.12(12) . .
N5 Ni1 N2 178.83(12) 8_646 .
O2 Ni1 N2 84.07(10) . .
N6 Ni1 N2 94.03(11) 8_646 .
C7 O2 Ni1 119.4(2) . .
C12 O3 Ni1 121.3(2) . 7_566
O1M N1MA O3M 115.3(7) . .
O1M N1MA O2MA 120.9(8) . .
O3M N1MA O2MA 123.6(7) . .
O1M N1MB O3M 117.8(11) . .
O1M N1MB O2MB 129.5(13) . .
O3M N1MB O2MB 110.3(11) . .
O5M N2M O6M 113.7(6) . .
O5M N2M O4M 127.1(6) . .
O6M N2M O4M 119.2(6) . .
O8M N3M O8M 167.7(15) . 4_655
O8M N3M O8M 167.7(15) 4_655 2_665
O8M N3M O8M 167.7(15) . 3_565
O8M N3M O8M 167.7(15) 2_665 3_565
O8M N3M O7M 120.5(13) . .
O8M N3M O7M 67.4(10) 4_655 .
O8M N3M O7M 121.4(14) 2_665 .
O8M N3M O7M 50.0(11) 3_565 .
O8M N3M O7M 121.4(14) . 2_665
O8M N3M O7M 50.0(11) 4_655 2_665
O8M N3M O7M 120.5(13) 2_665 2_665
O8M N3M O7M 67.4(10) 3_565 2_665
O7M N3M O7M 117.4(5) . 2_665
O8M N3M O7M 67.4(10) . 3_565
O8M N3M O7M 121.4(14) 4_655 3_565
O8M N3M O7M 50.0(11) 2_665 3_565
O8M N3M O7M 120.5(13) 3_565 3_565
O7M N3M O7M 105.7(2) . 3_565
O7M N3M O7M 105.7(2) 2_665 3_565
O8M N3M O7M 50.0(11) . 4_655
O8M N3M O7M 120.5(13) 4_655 4_655
O8M N3M O7M 67.4(10) 2_665 4_655
O8M N3M O7M 121.4(14) 3_565 4_655
O7M N3M O7M 105.7(2) . 4_655
O7M N3M O7M 105.7(2) 2_665 4_655
O7M N3M O7M 117.4(5) 3_565 4_655

loop_
_geom_bond_atom_site_label_1
_geom_bond_atom_site_label_2
_geom_bond_distance
_geom_bond_site_symmetry_2
C1 C2 1.511(7) .
C1 H1A 0.9800 .
C1 H1B 0.9800 .
C1 H1C 0.9800 .
C2 O1 1.255(5) .
C2 N1 1.326(5) .
C3 N1 1.457(5) .
C3 C4 1.538(5) .
C3 H3A 0.9900 .
C3 H3B 0.9900 .
C4 C7 1.538(4) .
C4 C6 1.545(5) .
C4 C5 1.552(5) .
C5 N2 1.478(4) .
C5 H5A 0.9900 .
C5 H5B 0.9900 .
C6 N3 1.484(5) .
C6 H6A 0.9900 .
C6 H6B 0.9900 .
C7 O2 1.258(4) .
C7 N4 1.322(4) .
C8 N4 1.460(4) .
C8 C9 1.534(4) .
C8 H8A 0.9900 .
C8 H8B 0.9900 .
C9 C12 1.514(4) .
C9 C10 1.538(4) .
C9 C11 1.558(5) .
C10 N5 1.485(4) .
C10 H10A 0.9900 .
C10 H10B 0.9900 .
C11 N6 1.483(4) .
C11 H11A 0.9900 .
C11 H11B 0.9900 .
C12 O3 1.250(4) .
C12 N7 1.324(4) .
N1 H1 0.8800 .
N2 Ni1 2.130(3) .
N2 H2A 0.9200 .
N2 H2B 0.9200 .
N3 Ni1 2.078(3) .
N3 H3C 0.9200 .
N3 H3D 0.9200 .
N4 H4 0.8800 .
N5 Ni1 2.081(3) 7_566
N5 H5C 0.9200 .
N5 H5D 0.9200 .
N6 Ni1 2.093(3) 7_566
N6 H6C 0.9200 .
N6 H6D 0.9200 .
N7 H7A 0.8800 .
N7 H7B 0.8800 .
O4M N2M 1.278(7) .
Ni1 O3 2.047(2) 8_646
Ni1 N5 2.081(3) 8_646
Ni1 O2 2.090(2) .
Ni1 N6 2.094(3) 8_646
O3 Ni1 2.047(2) 7_566
O5M N2M 1.252(7) .
O6M N2M 1.255(8) .
O7M N3M 1.268(5) .
O1M N1MA 1.195(9) .
O1M N1MB 1.205(12) .
O3M N1MB 1.208(13) .
O3M N1MA 1.251(9) .
N1MA O2MA 1.258(10) .
N1MB O2MB 1.251(13) .
O8M N3M 1.209(9) .
N3M O8M 1.209(9) 4_655
N3M O8M 1.209(9) 2_665
N3M O8M 1.209(9) 3_565
N3M O7M 1.268(5) 2_665
N3M O7M 1.268(5) 3_565
N3M O7M 1.268(5) 4_655
